data_4339042
loop_
_publ_author_name
'Shimazaki, Yuichi'
'Kabe, Ryota'
'Huth, Stefan'
'Tani, Fumito'
'Naruta, Yoshinori'
'Yamauchi, Osamu'

_publ_section_title
;
 Formation and characterization of Co(III)-semiquinonate phenoxyl radical
 species.
;
_journal_issue 15
_journal_name_full 'Inorganic chemistry'
_journal_page_first 6083
_journal_page_last 6090
_journal_paper_doi 10.1021/ic700596g
_journal_volume 46
_journal_year 2007
_chemical_formula_moiety 'C29 H38 Cl Co N3 O '
_chemical_formula_sum 'C29 H38 Cl Co N3 O'
_chemical_formula_weight 539.02
_space_group_IT_number 61
_symmetry_cell_setting orthorhombic
_symmetry_Int_Tables_number 61
_symmetry_space_group_name_Hall '-P 2ac 2ab'
_symmetry_space_group_name_H-M 'P b c a'
_cell_angle_alpha 90
_cell_angle_beta 90
_cell_angle_gamma 90
_cell_formula_units_Z 8
_cell_length_a 10.508(1)
_cell_length_b 14.823(1)
_cell_length_c 35.388(3)
_cell_measurement_reflns_used 77431
_cell_measurement_temperature 133.2
_cell_measurement_theta_max 27.6
_cell_measurement_theta_min 3.0
_cell_volume 5512.0(8)
_computing_cell_refinement PROCESS-AUTO
_computing_data_collection PROCESS-AUTO
_computing_data_reduction 'teXsan Ver. 1.11'
_computing_publication_material 'teXsan Ver. 1.11'
_computing_structure_refinement 'teXsan Ver. 1.10'
_computing_structure_solution SIR92
_diffrn_measured_fraction_theta_full 0.9979
_diffrn_measured_fraction_theta_max 0.9979
_diffrn_radiation_type 'Mo K\a'
_diffrn_radiation_wavelength 0.7107
_diffrn_reflns_av_R_equivalents 0.032
_diffrn_reflns_limit_h_max 13
_diffrn_reflns_limit_h_min -13
_diffrn_reflns_limit_k_max 18
_diffrn_reflns_limit_k_min -19
_diffrn_reflns_limit_l_max 45
_diffrn_reflns_limit_l_min -45
_diffrn_reflns_number 90922
_diffrn_reflns_theta_full 27.49
_diffrn_reflns_theta_max 27.49
_exptl_absorpt_coefficient_mu 0.746
_exptl_absorpt_correction_T_max 0.914
_exptl_absorpt_correction_T_min 0.878
_exptl_absorpt_correction_type multi-scan
_exptl_absorpt_process_details 'w = 1/[\s^2^(Fo^2^) + (0.05000(Max(Fo^2^,0) + 2Fc^2^)/3)^2^]'
_exptl_crystal_colour brown
_exptl_crystal_density_diffrn 1.299
_exptl_crystal_density_method 'not measured'
_exptl_crystal_description prism
_exptl_crystal_size_max 0.170
_exptl_crystal_size_mid 0.150
_exptl_crystal_size_min 0.120
_refine_diff_density_max 0.88
_refine_diff_density_min -0.78
_refine_ls_extinction_method none
_refine_ls_goodness_of_fit_ref 0.810
_refine_ls_hydrogen_treatment noref
_refine_ls_number_parameters 316
_refine_ls_number_reflns 6313
_refine_ls_R_factor_gt 0.0338
_refine_ls_shift/su_max 0.0007
_refine_ls_structure_factor_coef Fsqd
_refine_ls_weighting_details 'w = 1/[\s^2^(Fo^2^) + (0.05000(Max(Fo^2^,0) + 2Fc^2^)/3)^2^]'
_refine_ls_weighting_scheme calc
_refine_ls_wR_factor_ref 0.0890
_reflns_number_gt 4438
_reflns_number_total 6313
_reflns_threshold_expression F^2^>2.0\s(F^2^)
_cod_data_source_file ic700596g-file005.cif
_cod_data_source_block shimazaki
_cod_original_cell_volume 5512(3)
_cod_original_formula_sum 'C29 H38 Cl Co N3 O '
_cod_database_code 4339042

loop_
_symmetry_equiv_pos_as_xyz
x,y,z
1/2+x,1/2-y,-z
-x,1/2+y,1/2-z
1/2-x,-y,1/2+z
-x,-y,-z
1/2-x,1/2+y,z
x,1/2-y,1/2+z
1/2+x,y,1/2-z

loop_
_atom_site_label
_atom_site_type_symbol
_atom_site_fract_x
_atom_site_fract_y
_atom_site_fract_z
_atom_site_U_iso_or_equiv
_atom_site_adp_type
_atom_site_occupancy
_atom_site_calc_flag
Co(1) Co 0.96501(3) 0.39890(2) 0.172194(7) 0.01619(7) Uani 1.00 d
Cl(1) Cl 1.15232(5) 0.46172(3) 0.19382(1) 0.0241(1) Uani 1.00 d
O(1) O 0.9132(1) 0.34430(8) 0.12536(4) 0.0165(3) Uani 1.00 d
N(1) N 0.9966(2) 0.2751(1) 0.20392(4) 0.0172(4) Uani 1.00 d
N(2) N 0.7897(2) 0.3810(1) 0.20050(4) 0.0175(4) Uani 1.00 d
N(3) N 0.8698(2) 0.5289(1) 0.15836(5) 0.0187(4) Uani 1.00 d
C(1) C 1.1644(2) 0.2209(1) 0.16309(6) 0.0261(6) Uani 1.00 d
C(2) C 1.0837(2) 0.2101(1) 0.19755(5) 0.0191(5) Uani 1.00 d
C(3) C 1.0966(2) 0.1370(1) 0.22187(6) 0.0226(5) Uani 1.00 d
C(4) C 1.0179(2) 0.1306(1) 0.25303(6) 0.0258(6) Uani 1.00 d
C(5) C 0.9254(2) 0.1957(1) 0.25868(6) 0.0235(5) Uani 1.00 d
C(6) C 0.9173(2) 0.2669(1) 0.23352(5) 0.0186(5) Uani 1.00 d
C(7) C 0.8187(2) 0.3405(1) 0.23759(5) 0.0214(5) Uani 1.00 d
C(8) C 0.7219(2) 0.4674(1) 0.20362(5) 0.0210(5) Uani 1.00 d
C(9) C 0.7474(2) 0.5258(1) 0.16972(5) 0.0197(5) Uani 1.00 d
C(10) C 0.6519(2) 0.5746(1) 0.15244(6) 0.0228(5) Uani 1.00 d
C(11) C 0.6824(2) 0.6293(1) 0.12211(6) 0.0262(6) Uani 1.00 d
C(12) C 0.8081(2) 0.6353(1) 0.11102(6) 0.0250(6) Uani 1.00 d
C(13) C 0.9004(2) 0.5856(1) 0.12990(6) 0.0210(5) Uani 1.00 d
C(14) C 1.0374(2) 0.5975(1) 0.12048(6) 0.0287(6) Uani 1.00 d
C(15) C 0.7140(2) 0.3161(1) 0.17716(5) 0.0178(5) Uani 1.00 d
C(16) C 0.6901(2) 0.3465(1) 0.13716(5) 0.0165(5) Uani 1.00 d
C(17) C 0.7946(2) 0.3533(1) 0.11215(5) 0.0156(5) Uani 1.00 d
C(18) C 0.7694(2) 0.3669(1) 0.07314(5) 0.0163(5) Uani 1.00 d
C(19) C 0.6443(2) 0.3825(1) 0.06245(5) 0.0200(5) Uani 1.00 d
C(20) C 0.5407(2) 0.3827(1) 0.08726(5) 0.0183(5) Uani 1.00 d
C(21) C 0.5672(2) 0.3616(1) 0.12479(5) 0.0187(5) Uani 1.00 d
C(22) C 0.8769(2) 0.3647(1) 0.04357(5) 0.0208(5) Uani 1.00 d
C(23) C 0.9516(2) 0.2762(1) 0.04654(6) 0.0256(6) Uani 1.00 d
C(24) C 0.9668(2) 0.4443(1) 0.04998(6) 0.0265(6) Uani 1.00 d
C(25) C 0.8259(2) 0.3719(2) 0.00300(6) 0.0298(6) Uani 1.00 d
C(26) C 0.4060(2) 0.4078(1) 0.07432(6) 0.0254(6) Uani 1.00 d
C(27) C 0.3078(3) 0.3531(4) 0.0941(1) 0.120(2) Uani 1.00 d
C(28) C 0.3881(3) 0.3964(3) 0.03234(8) 0.0619(10) Uani 1.00 d
C(29) C 0.3827(3) 0.5067(3) 0.0830(1) 0.096(1) Uani 1.00 d
H(1) H 1.2234 0.1717 0.1609 0.0322 Uiso 1.00 calc
H(2) H 1.1129 0.2222 0.1409 0.0322 Uiso 1.00 calc
H(3) H 1.2122 0.2757 0.1644 0.0322 Uiso 1.00 calc
H(4) H 1.1606 0.0915 0.2169 0.0272 Uiso 1.00 calc
H(5) H 1.0269 0.0814 0.2703 0.0319 Uiso 1.00 calc
H(6) H 0.8681 0.1926 0.2800 0.0281 Uiso 1.00 calc
H(7) H 0.8487 0.3859 0.2544 0.0258 Uiso 1.00 calc
H(8) H 0.7417 0.3154 0.2481 0.0258 Uiso 1.00 calc
H(9) H 0.6316 0.4560 0.2055 0.0256 Uiso 1.00 calc
H(10) H 0.7478 0.4977 0.2261 0.0256 Uiso 1.00 calc
H(11) H 0.5656 0.5703 0.1615 0.0272 Uiso 1.00 calc
H(12) H 0.6161 0.6618 0.1090 0.0319 Uiso 1.00 calc
H(13) H 0.8315 0.6740 0.0901 0.0298 Uiso 1.00 calc
H(14) H 1.0744 0.5406 0.1133 0.0347 Uiso 1.00 calc
H(15) H 1.0476 0.6386 0.1001 0.0347 Uiso 1.00 calc
H(16) H 1.0830 0.6197 0.1419 0.0347 Uiso 1.00 calc
H(17) H 0.7591 0.2599 0.1764 0.0213 Uiso 1.00 calc
H(18) H 0.6343 0.3065 0.1894 0.0213 Uiso 1.00 calc
H(19) H 0.6269 0.3933 0.0364 0.0234 Uiso 1.00 calc
H(20) H 0.4976 0.3567 0.1425 0.0226 Uiso 1.00 calc
H(21) H 0.8964 0.2260 0.0417 0.0306 Uiso 1.00 calc
H(22) H 1.0201 0.2744 0.0289 0.0306 Uiso 1.00 calc
H(23) H 0.9862 0.2689 0.0715 0.0306 Uiso 1.00 calc
H(24) H 1.0016 0.4423 0.0748 0.0316 Uiso 1.00 calc
H(25) H 1.0367 0.4412 0.0322 0.0316 Uiso 1.00 calc
H(26) H 0.9239 0.4997 0.0463 0.0316 Uiso 1.00 calc
H(27) H 0.7814 0.4278 -0.0004 0.0363 Uiso 1.00 calc
H(28) H 0.8943 0.3699 -0.0148 0.0363 Uiso 1.00 calc
H(29) H 0.7691 0.3236 -0.0020 0.0363 Uiso 1.00 calc
H(30) H 0.3153 0.3592 0.1206 0.1343 Uiso 1.00 calc
H(31) H 0.2249 0.3709 0.0863 0.1343 Uiso 1.00 calc
H(32) H 0.3190 0.2903 0.0877 0.1343 Uiso 1.00 calc
H(33) H 0.3068 0.4129 0.0244 0.0766 Uiso 1.00 calc
H(34) H 0.4507 0.4322 0.0187 0.0766 Uiso 1.00 calc
H(35) H 0.4040 0.3342 0.0252 0.0766 Uiso 1.00 calc
H(36) H 0.3936 0.5192 0.1087 0.1143 Uiso 1.00 calc
H(37) H 0.4443 0.5432 0.0688 0.1143 Uiso 1.00 calc
H(38) H 0.3005 0.5243 0.0748 0.1143 Uiso 1.00 calc

loop_
_atom_site_aniso_label
_atom_site_aniso_U_11
_atom_site_aniso_U_22
_atom_site_aniso_U_33
_atom_site_aniso_U_12
_atom_site_aniso_U_13
_atom_site_aniso_U_23
Co(1) 0.0174(1) 0.0162(1) 0.0150(1) 0.0002(1) -0.0012(1) 0.00088(10)
Cl(1) 0.0230(3) 0.0228(2) 0.0264(2) -0.0018(2) -0.0078(2) 0.0004(2)
O(1) 0.0154(8) 0.0188(7) 0.0154(6) 0.0002(6) -0.0010(6) 0.0012(5)
N(1) 0.0183(9) 0.0175(8) 0.0159(8) -0.0007(7) -0.0017(7) 0.0014(6)
N(2) 0.0208(9) 0.0180(8) 0.0138(7) 0.0041(7) -0.0017(7) 0.0005(6)
N(3) 0.0223(10) 0.0144(8) 0.0194(8) -0.0002(7) -0.0036(7) -0.0010(6)
C(1) 0.022(1) 0.031(1) 0.025(1) 0.0050(9) 0.0035(9) 0.0017(9)
C(2) 0.016(1) 0.0197(9) 0.0219(10) -0.0005(8) -0.0028(8) -0.0013(8)
C(3) 0.019(1) 0.0198(9) 0.029(1) 0.0011(9) -0.0038(9) 0.0028(8)
C(4) 0.022(1) 0.025(1) 0.031(1) -0.0008(9) -0.0035(10) 0.0104(9)
C(5) 0.021(1) 0.029(1) 0.0206(10) -0.0002(9) 0.0007(9) 0.0074(8)
C(6) 0.018(1) 0.0226(10) 0.0157(9) 0.0012(8) -0.0018(8) -0.0002(7)
C(7) 0.024(1) 0.0246(10) 0.0159(9) 0.0030(9) 0.0028(8) 0.0005(8)
C(8) 0.022(1) 0.0212(10) 0.0197(9) 0.0055(9) 0.0004(8) -0.0031(8)
C(9) 0.026(1) 0.0140(9) 0.0194(9) 0.0017(8) -0.0020(9) -0.0038(7)
C(10) 0.025(1) 0.0183(9) 0.025(1) 0.0057(9) -0.0001(9) -0.0022(8)
C(11) 0.034(1) 0.0190(10) 0.026(1) 0.0093(9) -0.0068(10) 0.0006(8)
C(12) 0.036(1) 0.0158(9) 0.023(1) 0.0007(9) -0.0022(10) 0.0012(8)
C(13) 0.028(1) 0.0145(9) 0.0209(9) -0.0014(8) -0.0036(9) -0.0017(7)
C(14) 0.029(1) 0.028(1) 0.030(1) -0.007(1) -0.003(1) 0.0067(9)
C(15) 0.019(1) 0.0179(9) 0.0170(9) 0.0010(8) 0.0033(8) 0.0015(7)
C(16) 0.019(1) 0.0153(9) 0.0155(9) -0.0014(8) 0.0006(8) -0.0005(7)
C(17) 0.016(1) 0.0129(9) 0.0180(9) 0.0008(8) -0.0006(8) -0.0012(7)
C(18) 0.017(1) 0.0169(9) 0.0155(8) -0.0013(8) 0.0006(8) 0.0019(7)
C(19) 0.022(1) 0.0225(10) 0.0157(9) -0.0013(9) -0.0021(8) 0.0028(7)
C(20) 0.018(1) 0.0177(9) 0.0198(9) -0.0016(8) -0.0012(8) 0.0016(7)
C(21) 0.018(1) 0.0192(9) 0.0190(9) -0.0020(8) 0.0036(8) 0.0007(8)
C(22) 0.021(1) 0.0254(10) 0.0163(9) -0.0005(9) 0.0021(8) 0.0025(8)
C(23) 0.028(1) 0.029(1) 0.0198(10) 0.0016(10) 0.0052(9) -0.0001(8)
C(24) 0.024(1) 0.028(1) 0.027(1) -0.0026(10) 0.0050(10) 0.0081(9)
C(25) 0.027(1) 0.045(1) 0.0175(10) -0.001(1) 0.0024(9) 0.0028(9)
C(26) 0.019(1) 0.034(1) 0.024(1) 0.0026(10) -0.0032(9) 0.0035(9)
C(27) 0.021(2) 0.200(5) 0.140(4) -0.029(2) -0.026(2) 0.135(4)
C(28) 0.030(2) 0.123(3) 0.033(1) 0.027(2) -0.012(1) -0.014(2)
C(29) 0.063(3) 0.084(3) 0.141(4) 0.051(2) -0.067(3) -0.064(3)

loop_
_atom_type_symbol
_atom_type_description
_atom_type_scat_dispersion_real
_atom_type_scat_dispersion_imag
_atom_type_scat_source
C C 0.003 0.002
;International Tables for Crystallography
(1992, Vol. C, Tables 4.2.6.8 and 6.1.1.1)
;
H H 0.000 0.000
;International Tables for Crystallography
(1992, Vol. C, Table 6.1.1.2)
;
O O 0.011 0.006
;International Tables for Crystallography
(1992, Vol. C, Tables 4.2.6.8 and 6.1.1.1)
;
N N 0.006 0.003
;International Tables for Crystallography
(1992, Vol. C, Tables 4.2.6.8 and 6.1.1.1)
;
Co Co 0.349 0.972
;International Tables for Crystallography
(1992, Vol. C, Tables 4.2.6.8 and 6.1.1.1)
;
Cl Cl 0.148 0.159
;International Tables for Crystallography
(1992, Vol. C, Tables 4.2.6.8 and 6.1.1.1)
;

loop_
_geom_angle_atom_site_label_1
_geom_angle_atom_site_label_2
_geom_angle_atom_site_label_3
_geom_angle
_geom_angle_publ_flag
Cl(1) Co(1) O(1) 134.20(5) yes
Cl(1) Co(1) N(1) 92.24(5) yes
Cl(1) Co(1) N(2) 129.54(5) yes
Cl(1) Co(1) N(3) 96.15(5) yes
O(1) Co(1) N(1) 97.63(6) yes
O(1) Co(1) N(2) 96.24(6) yes
O(1) Co(1) N(3) 92.72(6) yes
N(1) Co(1) N(2) 77.46(6) yes
N(1) Co(1) N(3) 155.76(6) yes
N(2) Co(1) N(3) 79.67(6) yes
Co(1) O(1) C(17) 121.5(1) yes
Co(1) N(1) C(2) 128.3(1) yes
Co(1) N(1) C(6) 112.6(1) yes
C(2) N(1) C(6) 119.1(2) yes
Co(1) N(2) C(7) 107.0(1) yes
Co(1) N(2) C(8) 110.4(1) yes
Co(1) N(2) C(15) 106.4(1) yes
C(7) N(2) C(8) 112.9(1) yes
C(7) N(2) C(15) 109.8(1) yes
C(8) N(2) C(15) 110.1(1) yes
Co(1) N(3) C(9) 109.5(1) yes
Co(1) N(3) C(13) 126.6(1) yes
C(9) N(3) C(13) 118.1(2) yes
N(1) C(2) C(1) 116.4(2) yes
N(1) C(2) C(3) 121.3(2) yes
C(1) C(2) C(3) 122.3(2) yes
C(2) C(3) C(4) 119.3(2) yes
C(3) C(4) C(5) 119.1(2) yes
C(4) C(5) C(6) 118.8(2) yes
N(1) C(6) C(5) 122.2(2) yes
N(1) C(6) C(7) 115.7(2) yes
C(5) C(6) C(7) 122.1(2) yes
N(2) C(7) C(6) 110.5(2) yes
N(2) C(8) C(9) 110.8(2) yes
N(3) C(9) C(8) 115.3(2) yes
N(3) C(9) C(10) 123.0(2) yes
C(8) C(9) C(10) 121.7(2) yes
C(9) C(10) C(11) 118.8(2) yes
C(10) C(11) C(12) 118.7(2) yes
C(11) C(12) C(13) 119.8(2) yes
N(3) C(13) C(12) 121.5(2) yes
N(3) C(13) C(14) 118.1(2) yes
C(12) C(13) C(14) 120.3(2) yes
N(2) C(15) C(16) 114.5(2) yes
C(15) C(16) C(17) 118.8(2) yes
C(15) C(16) C(21) 120.1(2) yes
C(17) C(16) C(21) 121.0(2) yes
O(1) C(17) C(16) 119.8(2) yes
O(1) C(17) C(18) 121.9(2) yes
C(16) C(17) C(18) 118.3(2) yes
C(17) C(18) C(19) 117.8(2) yes
C(17) C(18) C(22) 121.4(2) yes
C(19) C(18) C(22) 120.9(2) yes
C(18) C(19) C(20) 124.5(2) yes
C(19) C(20) C(21) 116.2(2) yes
C(19) C(20) C(26) 122.1(2) yes
C(21) C(20) C(26) 121.6(2) yes
C(16) C(21) C(20) 121.7(2) yes
C(18) C(22) C(23) 110.3(2) yes
C(18) C(22) C(24) 109.7(2) yes
C(18) C(22) C(25) 112.2(2) yes
C(23) C(22) C(24) 109.5(2) yes
C(23) C(22) C(25) 107.6(2) yes
C(24) C(22) C(25) 107.5(2) yes
C(20) C(26) C(27) 111.6(2) yes
C(20) C(26) C(28) 112.5(2) yes
C(20) C(26) C(29) 108.8(2) yes
C(27) C(26) C(28) 108.4(3) yes
C(27) C(26) C(29) 108.6(3) yes
C(28) C(26) C(29) 106.7(2) yes

loop_
_geom_bond_atom_site_label_1
_geom_bond_atom_site_label_2
_geom_bond_distance
_geom_bond_publ_flag
Co(1) Cl(1) 2.3081(6) yes
Co(1) O(1) 1.923(1) yes
Co(1) N(1) 2.177(2) yes
Co(1) N(2) 2.114(2) yes
Co(1) N(3) 2.226(2) yes
O(1) C(17) 1.338(2) yes
N(1) C(2) 1.349(3) yes
N(1) C(6) 1.344(2) yes
N(2) C(7) 1.475(2) yes
N(2) C(8) 1.470(2) yes
N(2) C(15) 1.497(3) yes
N(3) C(9) 1.348(3) yes
N(3) C(13) 1.351(2) yes
C(1) C(2) 1.494(3) yes
C(2) C(3) 1.390(3) yes
C(3) C(4) 1.382(3) yes
C(4) C(5) 1.385(3) yes
C(5) C(6) 1.384(3) yes
C(6) C(7) 1.511(3) yes
C(8) C(9) 1.503(3) yes
C(9) C(10) 1.380(3) yes
C(10) C(11) 1.383(3) yes
C(11) C(12) 1.380(3) yes
C(12) C(13) 1.389(3) yes
C(13) C(14) 1.488(3) yes
C(15) C(16) 1.506(3) yes
C(16) C(17) 1.413(3) yes
C(16) C(21) 1.382(3) yes
C(17) C(18) 1.420(3) yes
C(18) C(19) 1.387(3) yes
C(18) C(22) 1.541(3) yes
C(19) C(20) 1.399(3) yes
C(20) C(21) 1.393(3) yes
C(20) C(26) 1.533(3) yes
C(22) C(23) 1.532(3) yes
C(22) C(24) 1.529(3) yes
C(22) C(25) 1.536(3) yes
C(26) C(27) 1.487(4) yes
C(26) C(28) 1.507(3) yes
C(26) C(29) 1.519(4) yes

loop_
_geom_torsion_atom_site_label_1
_geom_torsion_atom_site_label_2
_geom_torsion_atom_site_label_3
_geom_torsion_atom_site_label_4
_geom_torsion
_geom_torsion_publ_flag
Co(1) O(1) C(17) C(16) -42.0(2) yes
Co(1) O(1) C(17) C(18) 140.0(1) yes
Co(1) N(1) C(2) C(1) -4.0(3) yes
Co(1) N(1) C(2) C(3) 176.2(1) yes
Co(1) N(1) C(6) C(5) -176.5(2) yes
Co(1) N(1) C(6) C(7) 3.5(2) yes
Co(1) N(2) C(7) C(6) -43.0(2) yes
Co(1) N(2) C(8) C(9) 33.6(2) yes
Co(1) N(2) C(15) C(16) -58.6(2) yes
Co(1) N(3) C(9) C(8) 30.2(2) yes
Co(1) N(3) C(9) C(10) -151.7(2) yes
Co(1) N(3) C(13) C(12) 146.0(2) yes
Co(1) N(3) C(13) C(14) -37.3(2) yes
Cl(1) Co(1) O(1) C(17) -145.8(1) yes
Cl(1) Co(1) N(1) C(2) -70.7(2) yes
Cl(1) Co(1) N(1) C(6) 108.4(1) yes
Cl(1) Co(1) N(2) C(7) -48.0(1) yes
Cl(1) Co(1) N(2) C(8) 75.1(1) yes
Cl(1) Co(1) N(2) C(15) -165.37(9) yes
Cl(1) Co(1) N(3) C(9) -137.6(1) yes
Cl(1) Co(1) N(3) C(13) 70.2(2) yes
O(1) Co(1) N(1) C(2) 64.5(2) yes
O(1) Co(1) N(1) C(6) -116.4(1) yes
O(1) Co(1) N(2) C(7) 130.9(1) yes
O(1) Co(1) N(2) C(8) -106.0(1) yes
O(1) Co(1) N(2) C(15) 13.5(1) yes
O(1) Co(1) N(3) C(9) 87.4(1) yes
O(1) Co(1) N(3) C(13) -64.8(2) yes
O(1) C(17) C(16) C(15) -8.6(3) yes
O(1) C(17) C(16) C(21) 175.5(2) yes
O(1) C(17) C(18) C(19) -175.2(2) yes
O(1) C(17) C(18) C(22) 4.8(3) yes
N(1) Co(1) O(1) C(17) 113.5(1) yes
N(1) Co(1) N(2) C(7) 34.4(1) yes
N(1) Co(1) N(2) C(8) 157.6(1) yes
N(1) Co(1) N(2) C(15) -82.9(1) yes
N(1) Co(1) N(3) C(9) -28.0(2) yes
N(1) Co(1) N(3) C(13) 179.8(2) yes
N(1) C(2) C(3) C(4) 0.5(3) yes
N(1) C(6) C(5) C(4) -0.3(3) yes
N(1) C(6) C(7) N(2) 26.6(2) yes
N(2) Co(1) O(1) C(17) 35.4(1) yes
N(2) Co(1) N(1) C(2) 159.2(2) yes
N(2) Co(1) N(1) C(6) -21.7(1) yes
N(2) Co(1) N(3) C(9) -8.5(1) yes
N(2) Co(1) N(3) C(13) -160.7(2) yes
N(2) C(7) C(6) C(5) -153.4(2) yes
N(2) C(8) C(9) N(3) -44.0(2) yes
N(2) C(8) C(9) C(10) 137.8(2) yes
N(2) C(15) C(16) C(17) 66.9(2) yes
N(2) C(15) C(16) C(21) -117.1(2) yes
N(3) Co(1) O(1) C(17) -44.5(1) yes
N(3) Co(1) N(1) C(2) 179.0(1) yes
N(3) Co(1) N(1) C(6) -2.0(2) yes
N(3) Co(1) N(2) C(7) -137.5(1) yes
N(3) Co(1) N(2) C(8) -14.3(1) yes
N(3) Co(1) N(2) C(15) 105.2(1) yes
N(3) C(9) C(10) C(11) -0.1(3) yes
N(3) C(13) C(12) C(11) 2.1(3) yes
C(1) C(2) N(1) C(6) 177.0(2) yes
C(1) C(2) C(3) C(4) -179.2(2) yes
C(2) N(1) C(6) C(5) 2.7(3) yes
C(2) N(1) C(6) C(7) -177.3(2) yes
C(2) C(3) C(4) C(5) 1.9(3) yes
C(3) C(2) N(1) C(6) -2.8(3) yes
C(3) C(4) C(5) C(6) -2.0(3) yes
C(4) C(5) C(6) C(7) 179.7(2) yes
C(6) C(7) N(2) C(8) -164.6(2) yes
C(6) C(7) N(2) C(15) 72.1(2) yes
C(7) N(2) C(8) C(9) 153.3(2) yes
C(7) N(2) C(15) C(16) -174.0(2) yes
C(8) N(2) C(15) C(16) 61.1(2) yes
C(8) C(9) N(3) C(13) -174.9(2) yes
C(8) C(9) C(10) C(11) 178.0(2) yes
C(9) N(3) C(13) C(12) -4.2(3) yes
C(9) N(3) C(13) C(14) 172.6(2) yes
C(9) C(8) N(2) C(15) -83.6(2) yes
C(9) C(10) C(11) C(12) -2.1(3) yes
C(10) C(9) N(3) C(13) 3.2(3) yes
C(10) C(11) C(12) C(13) 1.1(3) yes
C(11) C(12) C(13) C(14) -174.6(2) yes
C(15) C(16) C(17) C(18) 169.5(2) yes
C(15) C(16) C(21) C(20) -174.8(2) yes
C(16) C(17) C(18) C(19) 6.8(3) yes
C(16) C(17) C(18) C(22) -173.2(2) yes
C(16) C(21) C(20) C(19) 3.6(3) yes
C(16) C(21) C(20) C(26) -174.5(2) yes
C(17) C(16) C(21) C(20) 1.1(3) yes
C(17) C(18) C(19) C(20) -2.1(3) yes
C(17) C(18) C(22) C(23) 54.5(2) yes
C(17) C(18) C(22) C(24) -66.2(2) yes
C(17) C(18) C(22) C(25) 174.4(2) yes
C(18) C(17) C(16) C(21) -6.4(3) yes
C(18) C(19) C(20) C(21) -3.1(3) yes
C(18) C(19) C(20) C(26) 175.0(2) yes
C(19) C(18) C(22) C(23) -125.5(2) yes
C(19) C(18) C(22) C(24) 113.8(2) yes
C(19) C(18) C(22) C(25) -5.6(3) yes
C(19) C(20) C(26) C(27) 144.1(3) yes
C(19) C(20) C(26) C(28) 22.0(3) yes
C(19) C(20) C(26) C(29) -96.1(3) yes
C(20) C(19) C(18) C(22) 177.9(2) yes
C(21) C(20) C(26) C(27) -37.9(4) yes
C(21) C(20) C(26) C(28) -160.0(2) yes
C(21) C(20) C(26) C(29) 81.9(3) yes
C(21) C(20) C(26) C(29) 81.9(3) yes
